data_9000865
loop_
_publ_author_name
'Bayliss, P.'

_publ_section_title
;
 A further crystal structure refinement of gersdorffite
 Sample: M15861
;
_journal_name_full 'American Mineralogist'
_journal_page_first 1058
_journal_page_last 1064
_journal_volume 67
_journal_year 1982
_chemical_compound_source 'Garson mine, Sudbury, Ontario, Canada'
_chemical_formula_sum 'As1.04 Co0.27 Fe0.19 Ni0.54 S0.96'
_chemical_name_mineral Gersdorffite-Pca21
_space_group_IT_number 29
_symmetry_space_group_name_Hall 'P 2c -2ac'
_symmetry_space_group_name_H-M 'P c a 21'
_cell_angle_alpha 90
_cell_angle_beta 90
_cell_angle_gamma 90
_cell_length_a 5.622
_cell_length_b 5.622
_cell_length_c 5.622
_cell_formula_units_Z 4
_cell_volume 177.694
_database_code_amcsd 0000884
_exptl_crystal_density_diffrn 6.239
_cod_original_formula_sum '(Fe.19 Co.27 Ni.54) (As1.04 S.96)'
_cod_database_code 9000865

loop_
_space_group_symop_operation_xyz
x,y,z
1/2+x,-y,z
1/2-x,y,1/2+z
-x,-y,1/2+z

loop_
_atom_site_label
_atom_site_fract_x
_atom_site_fract_y
_atom_site_fract_z
_atom_site_occupancy
Fe 0.00000 0.25000 0.00000 0.19000
Co 0.00000 0.25000 0.00000 0.27000
Ni 0.00000 0.25000 0.00000 0.54000
As1 0.37500 0.62500 0.37500 0.52000
S1 0.37500 0.62500 0.37500 0.48000
As2 0.62500 0.87500 0.62500 0.52000
S2 0.62500 0.87500 0.62500 0.48000

loop_
_cod_related_entry_id
_cod_related_entry_database
_cod_related_entry_code
1 AMCSD 0000884
